data_1556204
loop_
_publ_author_name
'Kreuzer, Andreas'
'Kerres, Sabine'
'Ertl, Thomas'
'R\"ucker, Hannelore'
'Amslinger, Sabine'
'Reiser, Oliver'

_publ_section_title
;
 Asymmetric synthesis of both enantiomers of arteludovicinolide A.
;
_journal_issue 13
_journal_name_full 'Organic letters'
_journal_page_first 3420
_journal_page_last 3423
_journal_paper_doi 10.1021/ol401473v
_journal_volume 15
_journal_year 2013
_chemical_absolute_configuration ad
_chemical_compound_source 'see text'
_chemical_formula_moiety 'C23 H38 O5 Si'
_chemical_formula_sum 'C23 H38 O5 Si'
_chemical_formula_weight 422.62
_space_group_IT_number 19
_space_group_name_Hall 'P 2ac 2ab'
_space_group_name_H-M_alt 'P 21 21 21'
_symmetry_cell_setting orthorhombic
_symmetry_Int_Tables_number 19
_symmetry_space_group_name_Hall 'P 2ac 2ab'
_symmetry_space_group_name_H-M 'P 21 21 21'
_atom_sites_solution_hydrogens geom
_atom_sites_solution_primary direct
_atom_sites_solution_secondary difmap
_cell_angle_alpha 90
_cell_angle_beta 90
_cell_angle_gamma 90
_cell_formula_units_Z 4
_cell_length_a 8.16912(8)
_cell_length_b 14.14950(13)
_cell_length_c 20.6305(2)
_cell_measurement_reflns_used 12284
_cell_measurement_temperature 123
_cell_measurement_theta_max 73.4334
_cell_measurement_theta_min 3.1207
_cell_volume 2384.66(4)
_computing_cell_refinement
;
CrysAlisPro, Agilent Technologies,
Version 1.171.35.11 (release 16-05-2011 CrysAlis171 .NET)
;
_computing_data_collection
;
CrysAlisPro, Agilent Technologies,
Version 1.171.35.11 (release 16-05-2011 CrysAlis171 .NET)
;
_computing_data_reduction
;
CrysAlisPro, Agilent Technologies,
Version 1.171.35.11 (release 16-05-2011 CrysAlis171 .NET)
;
_computing_molecular_graphics 'PLATON (Spek, 1990)'
_computing_publication_material 'PLATON (Spek, 2003)'
_computing_structure_refinement 'SHELXL-97 (Sheldrick, 2008)'
_computing_structure_solution 'SIR-97 (Altomare, 1999)'
_diffrn_ambient_temperature 123
_diffrn_detector_area_resol_mean 10.3546
_diffrn_measured_fraction_theta_full 1.000
_diffrn_measured_fraction_theta_max 0.997
_diffrn_measurement_device_type 'SuperNova, Single source at offset), Atlas'
_diffrn_measurement_method '\w scans'
_diffrn_radiation_monochromator mirror
_diffrn_radiation_probe x-ray
_diffrn_radiation_source 'SuperNova (Cu) X-ray Source'
_diffrn_radiation_type CuK\a
_diffrn_radiation_wavelength 1.54184
_diffrn_reflns_av_R_equivalents 0.0409
_diffrn_reflns_av_sigmaI/netI 0.0267
_diffrn_reflns_limit_h_max 10
_diffrn_reflns_limit_h_min -9
_diffrn_reflns_limit_k_max 17
_diffrn_reflns_limit_k_min -17
_diffrn_reflns_limit_l_max 25
_diffrn_reflns_limit_l_min -24
_diffrn_reflns_number 19773
_diffrn_reflns_reduction_process
;
;
_diffrn_reflns_theta_full 67.50
_diffrn_reflns_theta_max 73.59
_diffrn_reflns_theta_min 3.79
_exptl_absorpt_coefficient_mu 1.104
_exptl_absorpt_correction_T_max 0.955
_exptl_absorpt_correction_T_min 0.766
_exptl_absorpt_correction_type analytical
_exptl_absorpt_process_details
;
CrysAlisPro, Oxford Diffraction Ltd.,
Version 1.171.33.55 (release 05-01-2010 CrysAlis171 .NET)
Analytical numeric absorption correction using a multifaceted crystal
model based on expressions derived by R.C. Clark & J.S. Reid.
(Clark, R. C. & Reid, J. S. (1995). Acta Cryst. A51, 887-897)
;
_exptl_crystal_colour 'translucent colourless'
_exptl_crystal_density_diffrn 1.177
_exptl_crystal_density_method 'Not Measured'
_exptl_crystal_description needle
_exptl_crystal_F_000 920
_exptl_crystal_size_max 0.4042
_exptl_crystal_size_mid 0.1101
_exptl_crystal_size_min 0.0437
_refine_diff_density_max 0.318
_refine_diff_density_min -0.258
_refine_diff_density_rms 0.045
_refine_ls_abs_structure_details 'Flack H.D. (1983), Acta Cryst. A39, 876-881'
_refine_ls_abs_structure_Flack -0.01(2)
_refine_ls_extinction_method none
_refine_ls_goodness_of_fit_ref 1.026
_refine_ls_hydrogen_treatment constr
_refine_ls_matrix_type full
_refine_ls_number_parameters 262
_refine_ls_number_reflns 4768
_refine_ls_number_restraints 0
_refine_ls_restrained_S_all 1.026
_refine_ls_R_factor_all 0.0368
_refine_ls_R_factor_gt 0.0355
_refine_ls_shift/su_max 0.001
_refine_ls_shift/su_mean 0.000
_refine_ls_structure_factor_coef Fsqd
_refine_ls_weighting_details 'calc w=1/[\s^2^(Fo^2^)+(0.0656P)^2^+0.3472P] where P=(Fo^2^+2Fc^2^)/3'
_refine_ls_weighting_scheme calc
_refine_ls_wR_factor_gt 0.0937
_refine_ls_wR_factor_ref 0.0957
_reflns_number_gt 4622
_reflns_number_total 4768
_reflns_threshold_expression I>2\s(I)
_cod_data_source_file ol401473v_si_003.cif
_cod_data_source_block l016
_cod_depositor_comments
;
The following automatic conversions were performed:

data item '_symmetry_cell_setting' value 'Orthorhombic' was changed
to 'orthorhombic' in accordance with the
/home/saulius/struct/COD-crude-data/automatic-downloads/DataCite-retrospective/ACS/depositions/lib/dictionaries/cif_core.dic
dictionary named 'cif_core.dic' version 2.4.2 last updated on
2011-04-26.

Automatic conversion script
Id: cif_fix_values 6909 2019-04-08 15:41:33Z antanas 
;
_cod_database_code 1556204

loop_
_symmetry_equiv_pos_site_id
_symmetry_equiv_pos_as_xyz
1 x,y,z
2 1/2-x,-y,1/2+z
3 1/2+x,1/2-y,-z
4 -x,1/2+y,1/2-z

loop_
_atom_site_aniso_label
_atom_site_aniso_U_11
_atom_site_aniso_U_22
_atom_site_aniso_U_33
_atom_site_aniso_U_23
_atom_site_aniso_U_13
_atom_site_aniso_U_12
Si1 0.0175(2) 0.0187(2) 0.0191(2) 0.0007(2) 0.0007(2) 0.0011(2)
O1 0.0407(7) 0.0341(7) 0.0251(6) -0.0054(5) 0.0071(5) -0.0090(6)
O2 0.0205(5) 0.0192(5) 0.0280(6) 0.0027(4) -0.0034(4) -0.0016(4)
O3 0.0285(6) 0.0236(6) 0.0534(8) 0.0031(5) 0.0022(6) 0.0054(5)
O4 0.0176(5) 0.0213(5) 0.0206(5) 0.0034(4) 0.0009(4) 0.0020(4)
O5 0.0381(7) 0.0285(7) 0.0541(8) 0.0139(6) -0.0175(7) -0.0052(6)
C1 0.0176(7) 0.0263(8) 0.0246(7) 0.0028(6) 0.0020(6) -0.0013(6)
C2 0.0290(9) 0.0324(9) 0.0279(8) 0.0098(7) 0.0015(7) -0.0056(8)
C3 0.0288(8) 0.0244(8) 0.0384(9) 0.0061(7) 0.0003(8) -0.0092(7)
C4 0.0159(7) 0.0204(7) 0.0299(8) 0.0028(6) -0.0034(6) -0.0008(6)
C5 0.0141(6) 0.0205(7) 0.0235(7) 0.0019(6) 0.0007(6) -0.0008(6)
C6 0.0315(9) 0.0219(8) 0.0352(9) -0.0038(7) -0.0063(7) -0.0028(7)
C7 0.0170(7) 0.0189(7) 0.0202(7) -0.0022(6) 0.0015(6) -0.0003(6)
C8 0.0215(8) 0.0207(7) 0.0274(8) -0.0008(6) 0.0068(7) -0.0009(6)
C9 0.0212(8) 0.0214(8) 0.0311(8) -0.0074(6) 0.0035(6) -0.0018(6)
C10 0.0177(7) 0.0204(7) 0.0185(7) -0.0011(6) 0.0002(6) -0.0026(6)
C11 0.0176(7) 0.0178(6) 0.0211(7) 0.0023(5) 0.0005(6) -0.0007(6)
C12 0.0225(8) 0.0206(7) 0.0302(8) -0.0027(6) 0.0013(6) -0.0003(6)
C13 0.0255(8) 0.0308(9) 0.0423(10) -0.0042(8) 0.0000(7) 0.0089(7)
C14 0.0448(11) 0.0333(9) 0.0390(10) -0.0139(8) -0.0023(9) 0.0085(9)
C15 0.0342(9) 0.0240(8) 0.0261(8) -0.0003(6) 0.0086(7) -0.0047(7)
C16 0.0710(16) 0.0352(10) 0.0340(10) -0.0002(8) 0.0211(11) -0.0168(10)
C17 0.0681(15) 0.0264(9) 0.0461(11) -0.0079(8) 0.0213(11) -0.0132(10)
C18 0.0271(9) 0.0455(11) 0.0210(7) -0.0009(7) -0.0033(7) 0.0111(8)
C19 0.0246(9) 0.0810(17) 0.0373(10) -0.0004(10) -0.0083(8) -0.0049(10)
C20 0.0585(15) 0.0674(16) 0.0377(11) -0.0076(10) -0.0161(10) 0.0388(13)
C21 0.0163(7) 0.0224(7) 0.0263(7) 0.0059(6) 0.0007(6) -0.0033(6)
C22 0.0156(7) 0.0286(8) 0.0305(8) 0.0072(7) -0.0002(6) -0.0019(6)
C23 0.0328(9) 0.0407(10) 0.0261(8) -0.0003(7) -0.0048(7) -0.0002(8)

loop_
_atom_site_label
_atom_site_type_symbol
_atom_site_thermal_displace_type
_atom_site_fract_x
_atom_site_fract_y
_atom_site_fract_z
_atom_site_occupancy
_atom_site_U_iso_or_equiv
_atom_site_calc_flag
_atom_site_refinement_flags
Si1 Si Uani -0.70340(5) -0.56971(3) -0.31583(2) 1.000 0.0184(1) . .
O1 O Uani -0.33777(17) -0.47554(9) -0.61062(6) 1.000 0.0333(4) . .
O2 O Uani -0.27058(13) -0.53826(8) -0.44634(5) 1.000 0.0226(3) . .
O3 O Uani -0.22110(16) -0.69246(9) -0.45186(7) 1.000 0.0352(4) . .
O4 O Uani -0.62942(13) -0.57904(8) -0.39046(5) 1.000 0.0198(3) . .
O5 O Uani -0.90305(18) -0.45143(9) -0.54047(7) 1.000 0.0402(4) . .
C1 C Uani -0.3025(2) -0.40712(11) -0.57799(8) 1.000 0.0228(4) . .
C2 C Uani -0.2251(2) -0.31672(13) -0.60352(8) 1.000 0.0298(5) . .
C3 C Uani -0.2078(2) -0.25336(12) -0.54415(9) 1.000 0.0305(5) . .
C4 C Uani -0.26752(18) -0.31185(11) -0.48827(8) 1.000 0.0221(4) . .
C5 C Uani -0.32502(18) -0.39630(11) -0.50732(7) 1.000 0.0194(4) . .
C6 C Uani -0.2573(2) -0.27206(12) -0.42158(9) 1.000 0.0295(5) . .
C7 C Uani -0.39733(19) -0.47111(11) -0.46445(7) 1.000 0.0187(4) . .
C8 C Uani -0.3084(2) -0.62696(11) -0.46580(8) 1.000 0.0232(4) . .
C9 C Uani -0.4604(2) -0.62621(12) -0.50618(8) 1.000 0.0246(5) . .
C10 C Uani -0.53889(18) -0.52957(11) -0.49435(7) 1.000 0.0189(4) . .
C11 C Uani -0.68477(19) -0.53399(10) -0.44819(7) 1.000 0.0188(4) . .
C12 C Uani -0.7875(2) -0.44653(11) -0.30250(8) 1.000 0.0244(4) . .
C13 C Uani -0.9552(2) -0.42967(14) -0.33360(9) 1.000 0.0329(5) . .
C14 C Uani -0.7948(3) -0.41982(14) -0.22994(10) 1.000 0.0390(6) . .
C15 C Uani -0.8703(2) -0.66018(12) -0.30473(8) 1.000 0.0281(5) . .
C16 C Uani -0.9265(3) -0.66881(16) -0.23420(10) 1.000 0.0467(7) . .
C17 C Uani -0.8288(3) -0.75730(14) -0.33322(11) 1.000 0.0469(7) . .
C18 C Uani -0.5186(2) -0.58988(14) -0.26281(8) 1.000 0.0312(5) . .
C19 C Uani -0.3931(3) -0.5114(2) -0.27135(11) 1.000 0.0476(7) . .
C20 C Uani -0.4377(3) -0.68637(19) -0.27524(11) 1.000 0.0545(8) . .
C21 C Uani -0.82954(19) -0.58672(11) -0.47754(8) 1.000 0.0217(4) . .
C22 C Uani -0.90669(19) -0.53681(12) -0.53479(8) 1.000 0.0249(4) . .
C23 C Uani -0.9883(2) -0.59908(14) -0.58362(9) 1.000 0.0332(5) . .
H2A H Uiso -0.29610 -0.28670 -0.63650 1.000 0.0360 calc R
H2B H Uiso -0.11680 -0.32980 -0.62310 1.000 0.0360 calc R
H3A H Uiso -0.09220 -0.23470 -0.53770 1.000 0.0370 calc R
H3B H Uiso -0.27490 -0.19550 -0.54900 1.000 0.0370 calc R
H6A H Uiso -0.32200 -0.21380 -0.41920 1.000 0.0350 calc R
H6B H Uiso -0.14280 -0.25800 -0.41110 1.000 0.0350 calc R
H6C H Uiso -0.30030 -0.31810 -0.39050 1.000 0.0350 calc R
H7 H Uiso -0.43870 -0.44010 -0.42410 1.000 0.0220 calc R
H9A H Uiso -0.53530 -0.67760 -0.49280 1.000 0.0290 calc R
H9B H Uiso -0.43330 -0.63440 -0.55260 1.000 0.0290 calc R
H10 H Uiso -0.57330 -0.50100 -0.53650 1.000 0.0230 calc R
H11 H Uiso -0.71970 -0.46810 -0.43750 1.000 0.0230 calc R
H12 H Uiso -0.70930 -0.40160 -0.32360 1.000 0.0290 calc R
H13A H Uiso -0.98570 -0.36310 -0.32860 1.000 0.0390 calc R
H13B H Uiso -1.03720 -0.46960 -0.31230 1.000 0.0390 calc R
H13C H Uiso -0.95010 -0.44560 -0.37980 1.000 0.0390 calc R
H14A H Uiso -0.87630 -0.45930 -0.20800 1.000 0.0470 calc R
H14B H Uiso -0.82550 -0.35320 -0.22560 1.000 0.0470 calc R
H14C H Uiso -0.68720 -0.43000 -0.21010 1.000 0.0470 calc R
H15 H Uiso -0.96680 -0.63640 -0.32970 1.000 0.0340 calc R
H16A H Uiso -0.83870 -0.69700 -0.20820 1.000 0.0560 calc R
H16B H Uiso -1.02400 -0.70910 -0.23200 1.000 0.0560 calc R
H16C H Uiso -0.95270 -0.60590 -0.21720 1.000 0.0560 calc R
H17A H Uiso -0.92570 -0.79810 -0.33120 1.000 0.0560 calc R
H17B H Uiso -0.73980 -0.78600 -0.30820 1.000 0.0560 calc R
H17C H Uiso -0.79450 -0.75000 -0.37850 1.000 0.0560 calc R
H18 H Uiso -0.55610 -0.58870 -0.21670 1.000 0.0370 calc R
H19A H Uiso -0.35020 -0.51290 -0.31570 1.000 0.0570 calc R
H19B H Uiso -0.30310 -0.52060 -0.24060 1.000 0.0570 calc R
H19C H Uiso -0.44510 -0.45010 -0.26330 1.000 0.0570 calc R
H20A H Uiso -0.34710 -0.69540 -0.24470 1.000 0.0650 calc R
H20B H Uiso -0.39570 -0.68850 -0.31970 1.000 0.0650 calc R
H20C H Uiso -0.51880 -0.73670 -0.26920 1.000 0.0650 calc R
H21A H Uiso -0.79240 -0.65010 -0.49160 1.000 0.0260 calc R
H21B H Uiso -0.91380 -0.59570 -0.44360 1.000 0.0260 calc R
H23A H Uiso -1.07590 -0.63510 -0.56260 1.000 0.0400 calc R
H23B H Uiso -0.90770 -0.64280 -0.60200 1.000 0.0400 calc R
H23C H Uiso -1.03470 -0.56010 -0.61830 1.000 0.0400 calc R

loop_
_atom_type_symbol
_atom_type_description
_atom_type_scat_dispersion_real
_atom_type_scat_dispersion_imag
_atom_type_scat_source
Si Si 0.2541 0.3302 'International Tables Vol C Tables 4.2.6.8 and 6.1.1.4'
O O 0.0492 0.0322 'International Tables Vol C Tables 4.2.6.8 and 6.1.1.4'
H H 0.0000 0.0000 'International Tables Vol C Tables 4.2.6.8 and 6.1.1.4'
C C 0.0181 0.0091 'International Tables Vol C Tables 4.2.6.8 and 6.1.1.4'

loop_
_geom_angle_atom_site_label_1
_geom_angle_atom_site_label_2
_geom_angle_atom_site_label_3
_geom_angle
_geom_angle_publ_flag
O4 Si1 C12 109.89(7) yes
O4 Si1 C15 108.80(7) yes
O4 Si1 C18 103.57(7) yes
C12 Si1 C15 110.19(7) yes
C12 Si1 C18 110.21(8) yes
C15 Si1 C18 113.95(8) yes
C7 O2 C8 111.54(12) yes
Si1 O4 C11 128.65(10) yes
O1 C1 C2 125.27(15) yes
O1 C1 C5 126.90(15) yes
C2 C1 C5 107.84(13) no
C1 C2 C3 104.77(13) no
C2 C3 C4 105.23(14) no
C3 C4 C5 112.31(14) no
C3 C4 C6 118.89(14) no
C5 C4 C6 128.80(15) no
C1 C5 C4 109.72(14) no
C1 C5 C7 123.89(13) no
C4 C5 C7 126.37(14) no
O2 C7 C5 109.39(12) yes
O2 C7 C10 106.55(12) yes
C5 C7 C10 115.83(12) no
O2 C8 O3 120.51(15) yes
O2 C8 C9 110.38(13) yes
O3 C8 C9 129.07(15) yes
C8 C9 C10 105.40(13) no
C7 C10 C9 103.17(12) no
C7 C10 C11 110.86(12) no
C9 C10 C11 112.96(13) no
O4 C11 C10 106.98(12) yes
O4 C11 C21 111.07(12) yes
C10 C11 C21 112.21(12) no
Si1 C12 C13 114.02(12) yes
Si1 C12 C14 112.33(12) yes
C13 C12 C14 109.47(15) no
Si1 C15 C16 112.76(13) yes
Si1 C15 C17 113.73(13) yes
C16 C15 C17 111.06(16) no
Si1 C18 C19 111.21(14) yes
Si1 C18 C20 112.43(13) yes
C19 C18 C20 109.81(17) no
C11 C21 C22 113.88(13) no
O5 C22 C21 121.96(15) yes
O5 C22 C23 122.16(16) yes
C21 C22 C23 115.88(14) no
C1 C2 H2A 111.00 no
C1 C2 H2B 111.00 no
C3 C2 H2A 111.00 no
C3 C2 H2B 111.00 no
H2A C2 H2B 109.00 no
C2 C3 H3A 111.00 no
C2 C3 H3B 111.00 no
C4 C3 H3A 111.00 no
C4 C3 H3B 111.00 no
H3A C3 H3B 109.00 no
C4 C6 H6A 110.00 no
C4 C6 H6B 110.00 no
C4 C6 H6C 109.00 no
H6A C6 H6B 109.00 no
H6A C6 H6C 109.00 no
H6B C6 H6C 109.00 no
O2 C7 H7 108.00 no
C5 C7 H7 108.00 no
C10 C7 H7 108.00 no
C8 C9 H9A 111.00 no
C8 C9 H9B 111.00 no
C10 C9 H9A 111.00 no
C10 C9 H9B 111.00 no
H9A C9 H9B 109.00 no
C7 C10 H10 110.00 no
C9 C10 H10 110.00 no
C11 C10 H10 110.00 no
O4 C11 H11 109.00 no
C10 C11 H11 109.00 no
C21 C11 H11 109.00 no
Si1 C12 H12 107.00 no
C13 C12 H12 107.00 no
C14 C12 H12 107.00 no
C12 C13 H13A 109.00 no
C12 C13 H13B 109.00 no
C12 C13 H13C 109.00 no
H13A C13 H13B 109.00 no
H13A C13 H13C 110.00 no
H13B C13 H13C 109.00 no
C12 C14 H14A 110.00 no
C12 C14 H14B 110.00 no
C12 C14 H14C 110.00 no
H14A C14 H14B 109.00 no
H14A C14 H14C 109.00 no
H14B C14 H14C 109.00 no
Si1 C15 H15 106.00 no
C16 C15 H15 106.00 no
C17 C15 H15 106.00 no
C15 C16 H16A 109.00 no
C15 C16 H16B 110.00 no
C15 C16 H16C 109.00 no
H16A C16 H16B 109.00 no
H16A C16 H16C 109.00 no
H16B C16 H16C 110.00 no
C15 C17 H17A 109.00 no
C15 C17 H17B 109.00 no
C15 C17 H17C 110.00 no
H17A C17 H17B 109.00 no
H17A C17 H17C 109.00 no
H17B C17 H17C 109.00 no
Si1 C18 H18 108.00 no
C19 C18 H18 108.00 no
C20 C18 H18 108.00 no
C18 C19 H19A 109.00 no
C18 C19 H19B 109.00 no
C18 C19 H19C 110.00 no
H19A C19 H19B 109.00 no
H19A C19 H19C 109.00 no
H19B C19 H19C 109.00 no
C18 C20 H20A 109.00 no
C18 C20 H20B 109.00 no
C18 C20 H20C 109.00 no
H20A C20 H20B 109.00 no
H20A C20 H20C 109.00 no
H20B C20 H20C 109.00 no
C11 C21 H21A 109.00 no
C11 C21 H21B 109.00 no
C22 C21 H21A 109.00 no
C22 C21 H21B 109.00 no
H21A C21 H21B 108.00 no
C22 C23 H23A 110.00 no
C22 C23 H23B 109.00 no
C22 C23 H23C 109.00 no
H23A C23 H23B 109.00 no
H23A C23 H23C 109.00 no
H23B C23 H23C 109.00 no

loop_
_geom_bond_atom_site_label_1
_geom_bond_atom_site_label_2
_geom_bond_distance
_geom_bond_publ_flag
Si1 O4 1.6592(11) yes
Si1 C12 1.8935(16) yes
Si1 C15 1.8842(17) yes
Si1 C18 1.8860(17) yes
O1 C1 1.214(2) yes
O2 C7 1.4541(19) yes
O2 C8 1.3534(19) yes
O3 C8 1.204(2) yes
O4 C11 1.4245(18) yes
O5 C22 1.214(2) yes
C1 C2 1.521(2) no
C1 C5 1.478(2) no
C2 C3 1.524(2) no
C3 C4 1.501(2) no
C4 C5 1.343(2) no
C4 C6 1.489(2) no
C5 C7 1.501(2) no
C7 C10 1.550(2) no
C8 C9 1.495(2) no
C9 C10 1.530(2) no
C10 C11 1.527(2) no
C11 C21 1.524(2) no
C12 C13 1.532(2) no
C12 C14 1.545(3) no
C15 C16 1.531(3) no
C15 C17 1.533(3) no
C18 C19 1.522(3) no
C18 C20 1.538(3) no
C21 C22 1.514(2) no
C22 C23 1.495(2) no
C2 H2A 0.9900 no
C2 H2B 0.9900 no
C3 H3A 0.9900 no
C3 H3B 0.9900 no
C6 H6A 0.9800 no
C6 H6B 0.9800 no
C6 H6C 0.9800 no
C7 H7 1.0000 no
C9 H9A 0.9900 no
C9 H9B 0.9900 no
C10 H10 1.0000 no
C11 H11 1.0000 no
C12 H12 1.0000 no
C13 H13A 0.9800 no
C13 H13B 0.9800 no
C13 H13C 0.9800 no
C14 H14A 0.9800 no
C14 H14B 0.9800 no
C14 H14C 0.9800 no
C15 H15 1.0000 no
C16 H16A 0.9800 no
C16 H16B 0.9800 no
C16 H16C 0.9800 no
C17 H17A 0.9800 no
C17 H17B 0.9800 no
C17 H17C 0.9800 no
C18 H18 1.0000 no
C19 H19A 0.9800 no
C19 H19B 0.9800 no
C19 H19C 0.9800 no
C20 H20A 0.9800 no
C20 H20B 0.9800 no
C20 H20C 0.9800 no
C21 H21A 0.9900 no
C21 H21B 0.9900 no
C23 H23A 0.9800 no
C23 H23B 0.9800 no
C23 H23C 0.9800 no

loop_
_geom_contact_atom_site_label_1
_geom_contact_atom_site_label_2
_geom_contact_distance
_geom_contact_site_symmetry_2
_geom_contact_publ_flag
Si1 H21B 3.1700 . no
O1 C9 3.192(2) . no
O1 C10 3.0063(19) . no
O1 C23 3.394(2) 1_655 no
O2 O4 3.2024(15) . no
O4 O2 3.2024(15) . no
O4 C8 3.1230(19) . no
O5 C10 3.313(2) . no
O5 C1 3.412(2) 1_455 no
O1 H9B 2.6600 . no
O1 H19B 2.9200 2_444 no
O1 H10 2.4800 . no
O1 H23C 2.7500 1_655 no
O2 H19A 2.8000 . no
O3 H21B 2.8600 1_655 no
O3 H23A 2.7000 1_655 no
O3 H21A 2.5800 3_534 no
O3 H9A 2.6400 3_534 no
O4 H9A 2.6400 . no
O4 H7 2.6000 . no
O4 H20B 2.8600 . no
O4 H17C 2.7800 . no
O4 H19A 2.9100 . no
O5 H10 2.7800 . no
O5 H11 2.6100 . no
O5 H6A 2.5700 3_444 no
C1 O5 3.412(2) 1_655 no
C8 O4 3.1230(19) . no
C8 C23 3.592(2) 1_655 no
C9 O1 3.192(2) . no
C10 O5 3.313(2) . no
C10 O1 3.0063(19) . no
C11 C13 3.556(2) . no
C13 C11 3.556(2) . no
C17 C20 3.556(3) . no
C20 C17 3.556(3) . no
C23 O1 3.394(2) 1_455 no
C23 C8 3.592(2) 1_455 no
C1 H10 2.7200 . no
C2 H20A 2.9800 2_444 no
C4 H3A 2.7800 3_444 no
C5 H3A 3.0100 3_444 no
C6 H7 2.8000 . no
C6 H16A 2.9900 4_454 no
C6 H3A 2.8600 3_444 no
C7 H6C 2.7600 . no
C8 H23A 2.7600 1_655 no
C9 H21A 2.7500 . no
C11 H13C 2.8700 . no
C12 H19C 2.9100 . no
C12 H11 2.8600 . no
C13 H15 2.9300 . no
C13 H11 2.9300 . no
C14 H18 3.1000 . no
C14 H19C 2.9700 . no
C14 H16C 2.9400 . no
C15 H13B 3.0300 . no
C15 H21B 3.0300 . no
C16 H14A 3.0400 . no
C16 H2A 3.1000 2_345 no
C17 H20C 2.8700 . no
C17 H9B 2.9400 3_434 no
C18 H14C 2.8600 . no
C19 H13B 3.0800 1_655 no
C19 H14C 2.9500 . no
C20 H17B 2.9200 . no
C21 H9A 2.7400 . no
C21 H13C 3.0000 . no
C21 H17C 3.1000 . no
C22 H10 2.7700 . no
C23 H14C 3.0100 2_344 no
H2A C16 3.1000 2_344 no
H2A H16B 2.4600 2_344 no
H2A H20A 2.5300 2_444 no
H2B H20A 2.5500 2_444 no
H3A C4 2.7800 3_544 no
H3A C5 3.0100 3_544 no
H3A C6 2.8600 3_544 no
H3A H6A 2.4900 3_544 no
H3B H11 2.3700 3_544 no
H6A O5 2.5700 3_544 no
H6A H3A 2.4900 3_444 no
H6B H13A 2.6000 1_655 no
H6C C7 2.7600 . no
H6C H7 2.1800 . no
H7 O4 2.6000 . no
H7 C6 2.8000 . no
H7 H6C 2.1800 . no
H7 H11 2.3500 . no
H7 H19A 2.5700 . no
H9A O4 2.6400 . no
H9A C21 2.7400 . no
H9A H21A 2.1400 . no
H9A O3 2.6400 3_434 no
H9B O1 2.6600 . no
H9B C17 2.9400 3_534 no
H9B H17A 2.5800 3_534 no
H9B H17C 2.4500 3_534 no
H10 O1 2.4800 . no
H10 O5 2.7800 . no
H10 C1 2.7200 . no
H10 C22 2.7700 . no
H11 O5 2.6100 . no
H11 C12 2.8600 . no
H11 C13 2.9300 . no
H11 H7 2.3500 . no
H11 H12 2.5300 . no
H11 H13C 2.2500 . no
H11 H3B 2.3700 3_444 no
H12 H11 2.5300 . no
H12 H19C 2.5800 . no
H13A H6B 2.6000 1_455 no
H13A H14B 2.5000 . no
H13A H16B 2.5100 4_354 no
H13B C15 3.0300 . no
H13B C19 3.0800 1_455 no
H13B H14A 2.5300 . no
H13B H15 2.4600 . no
H13C C11 2.8700 . no
H13C C21 3.0000 . no
H13C H11 2.2500 . no
H13C H21B 2.5200 . no
H14A C16 3.0400 . no
H14A H13B 2.5300 . no
H14A H16C 2.1700 . no
H14B H13A 2.5000 . no
H14B H16B 2.5400 4_354 no
H14B H17A 2.4700 4_354 no
H14C C18 2.8600 . no
H14C C19 2.9500 . no
H14C H18 2.4900 . no
H14C H19C 2.2800 . no
H14C C23 3.0100 2_345 no
H14C H23B 2.5800 2_345 no
H15 C13 2.9300 . no
H15 H13B 2.4600 . no
H15 H21B 2.4600 . no
H16A H17B 2.5500 . no
H16A C6 2.9900 4_444 no
H16B H17A 2.5300 . no
H16B H2A 2.4600 2_345 no
H16B H13A 2.5100 4_344 no
H16B H14B 2.5400 4_344 no
H16C C14 2.9400 . no
H16C H14A 2.1700 . no
H17A H16B 2.5300 . no
H17A H9B 2.5800 3_434 no
H17A H14B 2.4700 4_344 no
H17B C20 2.9200 . no
H17B H16A 2.5500 . no
H17B H20C 2.1000 . no
H17C O4 2.7800 . no
H17C C21 3.1000 . no
H17C H9B 2.4500 3_434 no
H18 C14 3.1000 . no
H18 H14C 2.4900 . no
H19A O2 2.8000 . no
H19A O4 2.9100 . no
H19A H7 2.5700 . no
H19A H20B 2.5100 . no
H19B H20A 2.5000 . no
H19B O1 2.9200 2_445 no
H19C C12 2.9100 . no
H19C C14 2.9700 . no
H19C H12 2.5800 . no
H19C H14C 2.2800 . no
H20A H19B 2.5000 . no
H20A C2 2.9800 2_445 no
H20A H2A 2.5300 2_445 no
H20A H2B 2.5500 2_445 no
H20B O4 2.8600 . no
H20B H19A 2.5100 . no
H20C C17 2.8700 . no
H20C H17B 2.1000 . no
H21A C9 2.7500 . no
H21A H9A 2.1400 . no
H21A H23B 2.4700 . no
H21A O3 2.5800 3_434 no
H21B Si1 3.1700 . no
H21B O3 2.8600 1_455 no
H21B C15 3.0300 . no
H21B H13C 2.5200 . no
H21B H15 2.4600 . no
H23A O3 2.7000 1_455 no
H23A C8 2.7600 1_455 no
H23B H21A 2.4700 . no
H23B H14C 2.5800 2_344 no
H23C O1 2.7500 1_455 no

loop_
_geom_hbond_atom_site_label_D
_geom_hbond_atom_site_label_H
_geom_hbond_atom_site_label_A
_geom_hbond_distance_DH
_geom_hbond_distance_HA
_geom_hbond_distance_DA
_geom_hbond_angle_DHA
_geom_hbond_site_symmetry_A
_geom_hbond_publ_flag
C6 H6A O5 0.9800 2.5700 3.469(2) 153.00 3_544 yes
C10 H10 O1 1.0000 2.4800 3.0063(19) 112.00 . yes
C21 H21A O3 0.9900 2.5800 3.559(2) 169.00 3_434 yes

loop_
_geom_torsion_atom_site_label_1
_geom_torsion_atom_site_label_2
_geom_torsion_atom_site_label_3
_geom_torsion_atom_site_label_4
_geom_torsion
_geom_torsion_publ_flag
C12 Si1 O4 C11 -32.69(14) no
C15 Si1 O4 C11 88.04(13) no
C18 Si1 O4 C11 -150.41(13) no
O4 Si1 C15 C17 42.64(15) no
C12 Si1 C15 C17 163.17(13) no
C18 Si1 C15 C17 -72.35(15) no
O4 Si1 C18 C19 65.23(15) no
C12 Si1 C18 C19 -52.27(15) no
C15 Si1 C18 C19 -176.73(13) no
O4 Si1 C12 C13 77.29(13) no
C15 Si1 C12 C13 -42.60(14) no
C18 Si1 C12 C13 -169.20(12) no
O4 Si1 C12 C14 -157.44(13) no
C15 Si1 C12 C14 82.68(14) no
C18 Si1 C12 C14 -43.92(15) no
O4 Si1 C15 C16 170.24(13) no
C12 Si1 C15 C16 -69.22(15) no
C18 Si1 C15 C16 55.25(15) no
C12 Si1 C18 C20 -175.87(13) no
C15 Si1 C18 C20 59.67(15) no
O4 Si1 C18 C20 -58.37(15) no
C7 O2 C8 C9 6.14(17) no
C8 O2 C7 C10 5.25(15) no
C8 O2 C7 C5 -120.65(13) no
C7 O2 C8 O3 -176.08(15) no
Si1 O4 C11 C21 -82.15(15) no
Si1 O4 C11 C10 155.09(10) no
C2 C1 C5 C7 -179.62(14) no
O1 C1 C2 C3 179.34(16) no
C5 C1 C2 C3 -1.05(17) no
C2 C1 C5 C4 -1.24(18) no
O1 C1 C5 C7 0.0(3) no
O1 C1 C5 C4 178.36(17) no
C1 C2 C3 C4 2.70(16) no
C2 C3 C4 C6 176.34(13) no
C2 C3 C4 C5 -3.74(18) no
C3 C4 C5 C1 3.15(18) no
C6 C4 C5 C7 1.4(3) no
C6 C4 C5 C1 -176.94(15) no
C3 C4 C5 C7 -178.53(14) no
C4 C5 C7 C10 145.06(15) no
C1 C5 C7 O2 83.55(17) no
C1 C5 C7 C10 -36.8(2) no
C4 C5 C7 O2 -94.55(18) no
O2 C7 C10 C11 107.37(13) no
O2 C7 C10 C9 -13.82(14) no
C5 C7 C10 C11 -130.72(14) no
C5 C7 C10 C9 108.10(14) no
O2 C8 C9 C10 -15.01(17) no
O3 C8 C9 C10 167.45(17) no
C8 C9 C10 C11 -102.81(14) no
C8 C9 C10 C7 16.94(15) no
C7 C10 C11 O4 -60.89(15) no
C9 C10 C11 O4 54.33(15) no
C9 C10 C11 C21 -67.72(16) no
C7 C10 C11 C21 177.06(12) no
O4 C11 C21 C22 173.53(12) no
C10 C11 C21 C22 -66.78(17) no
C11 C21 C22 O5 -28.4(2) no
C11 C21 C22 C23 151.89(14) no
